data_7226649
loop_
_publ_author_name
'Wang, Guoming'
'Xue, Zhenzhen'
'Pan, Jie'
'Wei, Li'
'Han, Songde'
'Qian, Jinjie'
'Wang, Zonghua'

_publ_section_title
;
 Ligand-oriented assembly of a porous metal--organic framework by [CuI4I4]
 clusters and paddle-wheel [CuII2(COO)4(H2O)2] subunits
;
_journal_issue 43
_journal_name_full CrystEngComm
_journal_page_first 8362
_journal_paper_doi 10.1039/C6CE01954D
_journal_volume 18
_journal_year 2016
_chemical_formula_sum 'C28 H20 Cu8 I4 N4 O20'
_chemical_formula_weight 1748.40
_chemical_name_systematic
; 
 ? 
;
_space_group_IT_number 129
_symmetry_cell_setting tetragonal
_symmetry_space_group_name_Hall '-P 4a 2a'
_symmetry_space_group_name_H-M 'P 4/n m m :2'
_atom_sites_solution_hydrogens geom
_atom_sites_solution_primary direct
_atom_sites_solution_secondary difmap
_audit_creation_method SHELXL-97
_audit_update_record
;
2016-09-06 deposited with the CCDC.
2016-09-23 downloaded from the CCDC.
;
_cell_angle_alpha 90.00
_cell_angle_beta 90.00
_cell_angle_gamma 90.00
_cell_formula_units_Z 2
_cell_length_a 19.3577(13)
_cell_length_b 19.3577(13)
_cell_length_c 11.0242(15)
_cell_measurement_reflns_used 8323
_cell_measurement_temperature 293(2)
_cell_measurement_theta_max 27.5
_cell_measurement_theta_min 3.3
_cell_volume 4131.0(7)
_computing_cell_refinement 'CrystalClear-SM Expert 2.0 r16 (Rigaku, 2014)'
_computing_data_collection 'CrystalClear-SM Expert 2.0 r16 (Rigaku, 2014)'
_computing_data_reduction 'CrystalClear-SM Expert 2.0 r16 (Rigaku, 2014)'
_computing_structure_refinement 'SHELXL-97 (Sheldrick, 1997)'
_computing_structure_solution 'SHELXS-97 (Sheldrick, 1990)'
_diffrn_ambient_temperature 293(2)
_diffrn_measured_fraction_theta_full 0.997
_diffrn_measured_fraction_theta_max 0.997
_diffrn_measurement_device_type 'Rigaku XtaLAB mini'
_diffrn_radiation_monochromator graphite
_diffrn_radiation_source 'fine-focus sealed tube'
_diffrn_radiation_type MoK\a
_diffrn_radiation_wavelength 0.71073
_diffrn_reflns_av_R_equivalents 0.1105
_diffrn_reflns_av_sigmaI/netI 0.0354
_diffrn_reflns_limit_h_max 25
_diffrn_reflns_limit_h_min -25
_diffrn_reflns_limit_k_max 25
_diffrn_reflns_limit_k_min -25
_diffrn_reflns_limit_l_max 14
_diffrn_reflns_limit_l_min -14
_diffrn_reflns_number 42510
_diffrn_reflns_theta_full 27.57
_diffrn_reflns_theta_max 27.57
_diffrn_reflns_theta_min 3.33
_exptl_absorpt_coefficient_mu 3.555
_exptl_absorpt_correction_T_max 1.000
_exptl_absorpt_correction_T_min 0.751
_exptl_absorpt_correction_type multi-scan
_exptl_crystal_colour green
_exptl_crystal_density_diffrn 1.406
_exptl_crystal_density_method 'not measured'
_exptl_crystal_description prism
_exptl_crystal_F_000 1640
_exptl_crystal_size_max 0.20
_exptl_crystal_size_mid 0.12
_exptl_crystal_size_min 0.12
_platon_squeeze_details
;
;
_refine_diff_density_max 1.304
_refine_diff_density_min -0.673
_refine_diff_density_rms 0.118
_refine_ls_extinction_method none
_refine_ls_goodness_of_fit_ref 1.012
_refine_ls_hydrogen_treatment constr
_refine_ls_matrix_type full
_refine_ls_number_parameters 82
_refine_ls_number_reflns 2631
_refine_ls_number_restraints 0
_refine_ls_restrained_S_all 1.012
_refine_ls_R_factor_all 0.0791
_refine_ls_R_factor_gt 0.0700
_refine_ls_shift/su_max 0.000
_refine_ls_shift/su_mean 0.000
_refine_ls_structure_factor_coef Fsqd
_refine_ls_weighting_details 'calc w=1/[\s^2^(Fo^2^)+(0.1144P)^2^+18.3695P] where P=(Fo^2^+2Fc^2^)/3'
_refine_ls_weighting_scheme calc
_refine_ls_wR_factor_gt 0.1972
_refine_ls_wR_factor_ref 0.2075
_reflns_number_gt 2440
_reflns_number_total 2631
_reflns_threshold_expression >2sigma(I)
_cod_data_source_file c6ce01954d2.cif
_cod_data_source_block a
_cod_depositor_comments
;
The following automatic conversions were performed:

'_exptl_absorpt_correction_type' value 'Multi-scan' changed to
'multi-scan' according to
/usr/data/users/saulius/crontab/automatic-downloads/rss-feeds/RSC/lib/dictionaries/cif_core.dic
dictionary named 'cif_core.dic' version 2.4.2 from 2011-04-26.

Automatic conversion script
Id: cif_fix_values 4268 2015-11-12 08:31:59Z antanas 

 Adding full bibliography for 7226649.cif.
;
_cod_original_sg_symbol_H-M P4/nmm
_cod_database_code 7226649

loop_
_symmetry_equiv_pos_as_xyz
'x, y, z'
'-x+1/2, -y+1/2, z'
'-y+1/2, x, z'
'y, -x+1/2, z'
'-x, y+1/2, -z'
'x+1/2, -y, -z'
'y+1/2, x+1/2, -z'
'-y, -x, -z'
'-x, -y, -z'
'x-1/2, y-1/2, -z'
'y-1/2, -x, -z'
'-y, x-1/2, -z'
'x, -y-1/2, z'
'-x-1/2, y, z'
'-y-1/2, -x-1/2, z'
'y, x, z'

loop_
_atom_site_label
_atom_site_type_symbol
_atom_site_fract_x
_atom_site_fract_y
_atom_site_fract_z
_atom_site_U_iso_or_equiv
_atom_site_adp_type
_atom_site_occupancy
_atom_site_symmetry_multiplicity
_atom_site_calc_flag
_atom_site_refinement_flags
Cu1 Cu 0.2500 0.68089(9) 1.08787(13) 0.0683(5) Uani 1 2 d S
Cu2 Cu 0.46747(4) 0.46747(4) 1.60140(9) 0.0387(3) Uani 1 2 d S
I1 I 0.2500 0.63108(3) 0.86473(8) 0.0686(3) Uani 1 2 d S
C1 C 0.3083(3) 0.5793(4) 1.2599(6) 0.0560(17) Uani 1 1 d .
H1A H 0.3497 0.5953 1.2280 0.067 Uiso 1 1 calc R
C2 C 0.3115(3) 0.5337(3) 1.3559(6) 0.0465(14) Uani 1 1 d .
C3 C 0.2500 0.5119(5) 1.4060(8) 0.0464(19) Uani 1 2 d S
H3A H 0.2500 0.4826 1.4729 0.056 Uiso 1 2 calc SR
C4 C 0.3811(3) 0.5157(3) 1.4111(6) 0.0468(14) Uani 1 1 d .
N1 N 0.2500 0.6017(5) 1.2100(8) 0.061(2) Uani 1 2 d S
O1 O 0.3804(2) 0.4834(3) 1.5084(5) 0.0545(11) Uani 1 1 d .
O1W O 0.4313(3) 0.4313(3) 1.7636(8) 0.090(3) Uani 1 2 d S
O2 O 0.4319(2) 0.5354(3) 1.3536(4) 0.0576(12) Uani 1 1 d .

loop_
_atom_site_aniso_label
_atom_site_aniso_U_11
_atom_site_aniso_U_22
_atom_site_aniso_U_33
_atom_site_aniso_U_23
_atom_site_aniso_U_13
_atom_site_aniso_U_12
Cu1 0.0495(7) 0.0878(11) 0.0675(8) 0.0341(7) 0.000 0.000
Cu2 0.0328(4) 0.0328(4) 0.0505(6) 0.0012(3) 0.0012(3) 0.0073(4)
I1 0.0871(6) 0.0396(4) 0.0789(6) -0.0037(3) 0.000 0.000
C1 0.033(3) 0.070(4) 0.066(4) 0.018(4) 0.004(3) 0.002(3)
C2 0.036(3) 0.050(3) 0.054(3) 0.012(3) 0.003(3) 0.002(2)
C3 0.041(4) 0.049(5) 0.049(5) 0.014(4) 0.000 0.000
C4 0.037(3) 0.042(3) 0.061(4) 0.002(3) 0.003(3) 0.002(2)
N1 0.030(4) 0.091(7) 0.062(5) 0.028(5) 0.000 0.000
O1 0.034(2) 0.063(3) 0.066(3) 0.015(2) -0.004(2) 0.0069(18)
O1W 0.092(4) 0.092(4) 0.085(6) 0.035(4) 0.035(4) -0.008(5)
O2 0.031(2) 0.073(3) 0.068(3) 0.017(2) -0.001(2) 0.006(2)

loop_
_atom_type_symbol
_atom_type_description
_atom_type_scat_dispersion_real
_atom_type_scat_dispersion_imag
_atom_type_scat_source
C C 0.0033 0.0016 'International Tables Vol C Tables 4.2.6.8 and 6.1.1.4'
H H 0.0000 0.0000 'International Tables Vol C Tables 4.2.6.8 and 6.1.1.4'
N N 0.0061 0.0033 'International Tables Vol C Tables 4.2.6.8 and 6.1.1.4'
O O 0.0106 0.0060 'International Tables Vol C Tables 4.2.6.8 and 6.1.1.4'
Cu Cu 0.3201 1.2651 'International Tables Vol C Tables 4.2.6.8 and 6.1.1.4'
I I -0.4742 1.8119 'International Tables Vol C Tables 4.2.6.8 and 6.1.1.4'

loop_
_geom_angle_atom_site_label_1
_geom_angle_atom_site_label_2
_geom_angle_atom_site_label_3
_geom_angle
_geom_angle_site_symmetry_1
_geom_angle_site_symmetry_3
N1 Cu1 I1 109.9(3) . .
N1 Cu1 Cu1 138.7(3) . 2_565
I1 Cu1 Cu1 111.40(4) . 2_565
N1 Cu1 Cu1 147.49(12) . 11_567
I1 Cu1 Cu1 60.93(6) . 11_567
Cu1 Cu1 Cu1 60.39(4) 2_565 11_567
N1 Cu1 Cu1 147.49(12) . 12_667
I1 Cu1 Cu1 60.93(6) . 12_667
Cu1 Cu1 Cu1 60.39(4) 2_565 12_667
Cu1 Cu1 Cu1 59.21(8) 11_567 12_667
N1 Cu1 I1 104.09(15) . 12_667
I1 Cu1 I1 111.05(4) . 12_667
Cu1 Cu1 I1 60.46(3) 2_565 12_667
Cu1 Cu1 I1 108.26(3) 11_567 12_667
Cu1 Cu1 I1 58.34(5) 12_667 12_667
N1 Cu1 I1 104.09(15) . 11_567
I1 Cu1 I1 111.05(4) . 11_567
Cu1 Cu1 I1 60.46(3) 2_565 11_567
Cu1 Cu1 I1 58.34(5) 11_567 11_567
Cu1 Cu1 I1 108.26(3) 12_667 11_567
I1 Cu1 I1 116.08(7) 12_667 11_567
O1 Cu2 O1 89.9(3) 16 .
O1 Cu2 O2 87.3(2) 16 9_668
O1 Cu2 O2 161.6(2) . 9_668
O1 Cu2 O2 161.6(2) 16 8_668
O1 Cu2 O2 87.3(2) . 8_668
O2 Cu2 O2 89.6(3) 9_668 8_668
O1 Cu2 O1W 102.3(3) 16 .
O1 Cu2 O1W 102.3(3) . .
O2 Cu2 O1W 96.1(3) 9_668 .
O2 Cu2 O1W 96.1(3) 8_668 .
O1 Cu2 Cu2 84.38(14) 16 9_668
O1 Cu2 Cu2 84.38(14) . 9_668
O2 Cu2 Cu2 77.20(14) 9_668 9_668
O2 Cu2 Cu2 77.20(14) 8_668 9_668
O1W Cu2 Cu2 170.5(3) . 9_668
Cu1 I1 Cu1 60.73(5) . 12_667
Cu1 I1 Cu1 60.73(5) . 11_567
Cu1 I1 Cu1 59.08(6) 12_667 11_567
N1 C1 C2 124.4(6) . .
N1 C1 H1A 117.8 . .
C2 C1 H1A 117.8 . .
C3 C2 C1 117.7(6) . .
C3 C2 C4 122.4(6) . .
C1 C2 C4 119.6(6) . .
C2 C3 C2 119.4(8) . 14_655
C2 C3 H3A 120.3 . .
C2 C3 H3A 120.3 14_655 .
O2 C4 O1 127.5(6) . .
O2 C4 C2 115.6(6) . .
O1 C4 C2 116.9(5) . .
C1 N1 C1 116.3(8) 14_655 .
C1 N1 Cu1 121.2(4) 14_655 .
C1 N1 Cu1 121.2(4) . .
C4 O1 Cu2 120.8(4) . .
C4 O2 Cu2 129.7(4) . 9_668

loop_
_geom_bond_atom_site_label_1
_geom_bond_atom_site_label_2
_geom_bond_distance
_geom_bond_site_symmetry_2
Cu1 N1 2.041(9) .
Cu1 I1 2.6421(19) .
Cu1 Cu1 2.675(3) 2_565
Cu1 Cu1 2.708(2) 11_567
Cu1 Cu1 2.708(2) 12_667
Cu1 I1 2.7133(12) 12_667
Cu1 I1 2.7133(12) 11_567
Cu2 O1 1.996(4) 16
Cu2 O1 1.996(4) .
Cu2 O2 2.010(4) 9_668
Cu2 O2 2.010(4) 8_668
Cu2 O1W 2.044(8) .
Cu2 Cu2 2.859(2) 9_668
I1 Cu1 2.7133(12) 12_667
I1 Cu1 2.7133(12) 11_567
C1 N1 1.328(8) .
C1 C2 1.379(9) .
C1 H1A 0.9300 .
C2 C3 1.378(7) .
C2 C4 1.519(9) .
C3 C2 1.378(7) 14_655
C3 H3A 0.9300 .
C4 O2 1.231(8) .
C4 O1 1.242(8) .
N1 C1 1.328(8) 14_655
O2 Cu2 2.010(4) 9_668

loop_
_platon_squeeze_void_nr
_platon_squeeze_void_average_x
_platon_squeeze_void_average_y
_platon_squeeze_void_average_z
_platon_squeeze_void_volume
_platon_squeeze_void_count_electrons
1 -0.004 -0.003 -0.008 1985.1 -10.3
2 0.250 0.750 0.500 155.8 -2.5
3 0.750 0.250 0.500 155.9 -2.5
